data_7104657
loop_
_publ_author_name
'Sripothongnak, Saovalak'
'Barone, Natalie'
'Ziegler, Christopher J'

_publ_section_title
;
 C-H bond activation and ring oxidation in nickel
 carbahemiporphyrazines.
;
_journal_issue 30
_journal_name_full 'Chemical communications (Cambridge, England)'
_journal_page_first 4584
_journal_page_last 4586
_journal_paper_doi 10.1039/b909871b
_journal_volume 34
_journal_year 2009
_chemical_formula_sum 'C30 H24 N6 Ni O3'
_chemical_formula_weight 575.26
_chemical_name_systematic
;
?
;
_space_group_IT_number 14
_symmetry_cell_setting monoclinic
_symmetry_space_group_name_Hall '-P 2yn'
_symmetry_space_group_name_H-M 'P 1 21/n 1'
_atom_sites_solution_hydrogens geom
_atom_sites_solution_primary direct
_atom_sites_solution_secondary difmap
_audit_creation_method SHELXL-97
_cell_angle_alpha 90.00
_cell_angle_beta 104.292(2)
_cell_angle_gamma 90.00
_cell_formula_units_Z 4
_cell_length_a 15.612(2)
_cell_length_b 7.5293(10)
_cell_length_c 21.551(3)
_cell_measurement_reflns_used 4179
_cell_measurement_temperature 100(2)
_cell_measurement_theta_max 26.27
_cell_measurement_theta_min 2.69
_cell_volume 2454.9(6)
_computing_cell_refinement 'Bruker SMART'
_computing_data_collection 'Bruker SMART'
_computing_data_reduction 'Bruker SAINT'
_computing_molecular_graphics 'Bruker SHELXTL'
_computing_publication_material 'Bruker SHELXTL'
_computing_structure_refinement 'SHELXL-97 (Sheldrick, 1997)'
_computing_structure_solution 'SHELXS-97 (Sheldrick, 1990)'
_diffrn_ambient_temperature 100(2)
_diffrn_measured_fraction_theta_full 0.977
_diffrn_measured_fraction_theta_max 0.977
_diffrn_measurement_device_type 'CCD area detector'
_diffrn_measurement_method 'phi and omega scans'
_diffrn_radiation_monochromator graphite
_diffrn_radiation_source 'fine-focus sealed tube'
_diffrn_radiation_type MoK\a
_diffrn_radiation_wavelength 0.71073
_diffrn_reflns_av_R_equivalents 0.0412
_diffrn_reflns_av_sigmaI/netI 0.0442
_diffrn_reflns_limit_h_max 20
_diffrn_reflns_limit_h_min -19
_diffrn_reflns_limit_k_max 9
_diffrn_reflns_limit_k_min -9
_diffrn_reflns_limit_l_max 27
_diffrn_reflns_limit_l_min -28
_diffrn_reflns_number 19549
_diffrn_reflns_theta_full 27.50
_diffrn_reflns_theta_max 27.50
_diffrn_reflns_theta_min 1.45
_exptl_absorpt_coefficient_mu 0.838
_exptl_absorpt_correction_T_max 0.9834
_exptl_absorpt_correction_T_min 0.9209
_exptl_absorpt_correction_type multi-scan
_exptl_absorpt_process_details 'SADABS V2.10 (Sheldrick, G.M., 2003)'
_exptl_crystal_colour red
_exptl_crystal_density_diffrn 1.556
_exptl_crystal_density_meas ?
_exptl_crystal_density_method .
_exptl_crystal_description plate
_exptl_crystal_F_000 1192
_exptl_crystal_size_max 0.10
_exptl_crystal_size_mid 0.10
_exptl_crystal_size_min 0.02
_refine_diff_density_max 0.470
_refine_diff_density_min -0.231
_refine_diff_density_rms 0.070
_refine_ls_extinction_method none
_refine_ls_goodness_of_fit_ref 1.036
_refine_ls_hydrogen_treatment mixed
_refine_ls_matrix_type full
_refine_ls_number_parameters 379
_refine_ls_number_reflns 5514
_refine_ls_number_restraints 0
_refine_ls_restrained_S_all 1.036
_refine_ls_R_factor_all 0.0728
_refine_ls_R_factor_gt 0.0495
_refine_ls_shift/su_max 0.000
_refine_ls_shift/su_mean 0.000
_refine_ls_structure_factor_coef Fsqd
_refine_ls_weighting_details 'calc w=1/[\s^2^(Fo^2^)+(0.0520P)^2^+1.1927P] where P=(Fo^2^+2Fc^2^)/3'
_refine_ls_weighting_scheme calc
_refine_ls_wR_factor_gt 0.1055
_refine_ls_wR_factor_ref 0.1138
_reflns_number_gt 4141
_reflns_number_total 5514
_reflns_threshold_expression >2sigma(I)
_cod_data_source_file b909871b.txt
_cod_data_source_block 2ONi
_cod_depositor_comments
;
The following automatic conversions were performed:
'_symmetry_cell_setting' value 'Monoclinic' changed to 'monoclinic'
according to '/home/saulius/struct/CIF-dictionaries/cif_core.dic'
dictionary named 'cif_core.dic' version 2.4.1 from 2010-06-29.

Automatic conversion script
Id: cif_fix_enum 1527 2010-12-29 10:47:43Z saulius 
;
_cod_original_sg_symbol_H-M P2(1)/n
_cod_database_code 7104657

loop_
_symmetry_equiv_pos_as_xyz
'x, y, z'
'-x+1/2, y+1/2, -z+1/2'
'-x, -y, -z'
'x-1/2, -y-1/2, z-1/2'

loop_
_atom_site_label
_atom_site_type_symbol
_atom_site_fract_x
_atom_site_fract_y
_atom_site_fract_z
_atom_site_U_iso_or_equiv
_atom_site_adp_type
_atom_site_occupancy
_atom_site_symmetry_multiplicity
_atom_site_calc_flag
_atom_site_refinement_flags
_atom_site_disorder_assembly
_atom_site_disorder_group
C1 C 0.14699(17) 0.2412(4) 0.06283(12) 0.0292(6) Uani 1 1 d . . .
C2 C 0.05534(18) 0.2461(4) 0.02213(13) 0.0303(6) Uani 1 1 d . . .
C3 C -0.02407(19) 0.2948(4) 0.03560(14) 0.0374(7) Uani 1 1 d . . .
H3 H -0.0263 0.3358 0.0769 0.045 Uiso 1 1 calc R . .
C4 C -0.10021(19) 0.2810(5) -0.01395(15) 0.0423(8) Uani 1 1 d . . .
H4 H -0.1553 0.3169 -0.0068 0.051 Uiso 1 1 calc R . .
C5 C -0.09719(19) 0.2158(4) -0.07362(14) 0.0396(8) Uani 1 1 d . . .
H5 H -0.1505 0.2068 -0.1063 0.047 Uiso 1 1 calc R . .
C6 C -0.01847(18) 0.1636(4) -0.08677(13) 0.0338(7) Uani 1 1 d . . .
H6 H -0.0167 0.1164 -0.1273 0.041 Uiso 1 1 calc R . .
C7 C 0.05768(17) 0.1835(4) -0.03791(13) 0.0282(6) Uani 1 1 d . . .
C8 C 0.15167(17) 0.1529(4) -0.03486(12) 0.0262(6) Uani 1 1 d . . .
C9 C 0.26743(17) 0.0744(4) -0.08893(12) 0.0262(6) Uani 1 1 d . . .
C10 C 0.27413(18) 0.0017(4) -0.14719(12) 0.0303(6) Uani 1 1 d . . .
H10 H 0.2234 -0.0470 -0.1759 0.036 Uiso 1 1 calc R . .
C11 C 0.35450(18) 0.0007(4) -0.16305(13) 0.0318(6) Uani 1 1 d . . .
H11 H 0.3601 -0.0510 -0.2021 0.038 Uiso 1 1 calc R . .
C12 C 0.42655(18) 0.0763(4) -0.12118(12) 0.0302(6) Uani 1 1 d . . .
H12 H 0.4818 0.0818 -0.1321 0.036 Uiso 1 1 calc R . .
C13 C 0.41807(16) 0.1449(4) -0.06246(12) 0.0259(6) Uani 1 1 d . . .
C14 C 0.33951(17) 0.1423(4) -0.04116(12) 0.0252(6) Uani 1 1 d . . .
C15 C 0.51213(17) 0.2870(3) 0.03222(12) 0.0264(6) Uani 1 1 d . . .
C16 C 0.59877(17) 0.3617(4) 0.06569(12) 0.0262(6) Uani 1 1 d . . .
C17 C 0.67819(18) 0.3805(4) 0.04857(13) 0.0302(6) Uani 1 1 d . . .
H17 H 0.6844 0.3449 0.0076 0.036 Uiso 1 1 calc R . .
C18 C 0.74860(18) 0.4541(4) 0.09413(13) 0.0321(6) Uani 1 1 d . . .
H18 H 0.8040 0.4695 0.0840 0.038 Uiso 1 1 calc R . .
C19 C 0.73924(18) 0.5051(4) 0.15401(13) 0.0348(7) Uani 1 1 d . . .
H19 H 0.7880 0.5571 0.1837 0.042 Uiso 1 1 calc R . .
C20 C 0.65988(18) 0.4816(4) 0.17140(13) 0.0334(7) Uani 1 1 d . . .
H20 H 0.6540 0.5146 0.2127 0.040 Uiso 1 1 calc R . .
C21 C 0.58977(17) 0.4085(4) 0.12645(12) 0.0286(6) Uani 1 1 d . . .
C22 C 0.50036(17) 0.3507(4) 0.13049(12) 0.0268(6) Uani 1 1 d . . .
C23 C 0.40312(17) 0.2702(4) 0.19576(12) 0.0281(6) Uani 1 1 d . . .
C24 C 0.40819(18) 0.1745(4) 0.25206(12) 0.0310(6) Uani 1 1 d . . .
H24 H 0.4637 0.1607 0.2820 0.037 Uiso 1 1 calc R . .
C25 C 0.33356(19) 0.0994(4) 0.26486(13) 0.0334(6) Uani 1 1 d . . .
H25 H 0.3381 0.0319 0.3028 0.040 Uiso 1 1 calc R . .
C26 C 0.25179(18) 0.1231(4) 0.22194(12) 0.0309(6) Uani 1 1 d . . .
H26 H 0.2003 0.0734 0.2310 0.037 Uiso 1 1 calc R . .
C27 C 0.24501(17) 0.2197(3) 0.16562(12) 0.0256(6) Uani 1 1 d . . .
C28 C 0.32054(17) 0.2994(4) 0.15301(12) 0.0268(6) Uani 1 1 d . . .
C29 C 0.5213(2) 0.7016(4) 0.28404(15) 0.0435(8) Uani 1 1 d . . .
H29A H 0.4719 0.7164 0.3041 0.065 Uiso 1 1 calc R . .
H29B H 0.5001 0.7167 0.2376 0.065 Uiso 1 1 calc R . .
H29C H 0.5668 0.7907 0.3010 0.065 Uiso 1 1 calc R . .
C30 C 0.33746(19) 0.8301(4) 0.12746(16) 0.0406(7) Uani 1 1 d . . .
H530 H 0.3091 0.7702 0.1575 0.061 Uiso 1 1 calc R . .
H30B H 0.2920 0.8751 0.0910 0.061 Uiso 1 1 calc R . .
H30C H 0.3732 0.9294 0.1491 0.061 Uiso 1 1 calc R . .
H2N H 0.141(2) 0.059(4) -0.1138(14) 0.036(9) Uiso 1 1 d . . .
H3N H 0.536(2) 0.236(4) -0.0439(14) 0.028(8) Uiso 1 1 d . . .
H2O H 0.540(2) 0.471(5) 0.2694(17) 0.050(11) Uiso 1 1 d . . .
H3O H 0.367(2) 0.613(5) 0.1038(17) 0.055(12) Uiso 1 1 d . . .
N1 N 0.20487(14) 0.2013(3) 0.02154(10) 0.0265(5) Uani 1 1 d . . .
N2 N 0.17956(15) 0.0866(3) -0.08306(11) 0.0282(5) Uani 1 1 d . . .
N3 N 0.49681(15) 0.2232(3) -0.02626(10) 0.0264(5) Uani 1 1 d . . .
N4 N 0.45318(14) 0.2895(3) 0.06847(10) 0.0257(5) Uani 1 1 d . . .
N5 N 0.48208(14) 0.3416(3) 0.18557(10) 0.0279(5) Uani 1 1 d . . .
N6 N 0.16113(14) 0.2430(3) 0.12387(10) 0.0274(5) Uani 1 1 d . . .
Ni1 Ni 0.32876(2) 0.24642(5) 0.037402(15) 0.02565(11) Uani 1 1 d . . .
O1 O 0.31195(12) 0.4063(3) 0.10200(8) 0.0311(4) Uani 1 1 d . . .
O2 O 0.55796(13) 0.5282(3) 0.29763(10) 0.0351(5) Uani 1 1 d . . .
O3 O 0.39178(14) 0.7095(3) 0.10565(10) 0.0374(5) Uani 1 1 d . . .

loop_
_atom_site_aniso_label
_atom_site_aniso_U_11
_atom_site_aniso_U_22
_atom_site_aniso_U_33
_atom_site_aniso_U_23
_atom_site_aniso_U_13
_atom_site_aniso_U_12
C1 0.0239(13) 0.0379(15) 0.0259(14) -0.0007(12) 0.0066(11) -0.0012(12)
C2 0.0253(13) 0.0411(16) 0.0248(13) 0.0023(12) 0.0069(11) 0.0017(12)
C3 0.0284(15) 0.057(2) 0.0270(15) -0.0033(13) 0.0077(12) 0.0033(13)
C4 0.0230(14) 0.067(2) 0.0381(17) 0.0011(15) 0.0103(12) 0.0059(14)
C5 0.0248(14) 0.063(2) 0.0278(15) 0.0025(14) 0.0010(12) 0.0005(13)
C6 0.0252(14) 0.0515(18) 0.0236(14) -0.0017(13) 0.0039(11) -0.0003(13)
C7 0.0226(13) 0.0368(15) 0.0260(14) 0.0018(11) 0.0074(11) -0.0004(11)
C8 0.0242(13) 0.0298(15) 0.0241(13) 0.0003(11) 0.0051(11) -0.0019(11)
C9 0.0248(14) 0.0300(15) 0.0237(13) 0.0022(11) 0.0058(11) 0.0004(11)
C10 0.0268(14) 0.0423(17) 0.0188(13) -0.0053(11) 0.0000(11) -0.0006(12)
C11 0.0307(15) 0.0453(17) 0.0199(13) -0.0054(12) 0.0069(11) 0.0008(13)
C12 0.0247(14) 0.0427(17) 0.0241(14) -0.0013(12) 0.0078(11) 0.0028(12)
C13 0.0222(13) 0.0349(15) 0.0183(12) 0.0005(11) 0.0005(10) 0.0016(11)
C14 0.0228(13) 0.0311(15) 0.0202(13) 0.0014(10) 0.0025(10) 0.0006(11)
C15 0.0244(13) 0.0336(16) 0.0203(13) 0.0020(10) 0.0039(10) 0.0016(11)
C16 0.0225(13) 0.0343(15) 0.0206(13) 0.0016(11) 0.0029(10) 0.0017(11)
C17 0.0278(14) 0.0413(17) 0.0208(13) 0.0002(11) 0.0050(11) -0.0018(12)
C18 0.0219(14) 0.0458(18) 0.0287(15) 0.0010(13) 0.0064(11) -0.0004(12)
C19 0.0263(15) 0.0496(18) 0.0252(15) -0.0032(13) 0.0004(12) -0.0060(13)
C20 0.0272(15) 0.0508(19) 0.0210(14) -0.0030(12) 0.0035(11) -0.0023(13)
C21 0.0223(13) 0.0411(16) 0.0225(13) 0.0001(11) 0.0055(11) -0.0002(12)
C22 0.0233(13) 0.0316(15) 0.0235(13) -0.0017(11) 0.0018(10) 0.0004(11)
C23 0.0251(13) 0.0368(16) 0.0216(13) -0.0043(11) 0.0042(10) -0.0022(11)
C24 0.0303(15) 0.0420(16) 0.0188(13) -0.0010(12) 0.0026(11) 0.0004(13)
C25 0.0370(16) 0.0416(17) 0.0207(14) 0.0000(12) 0.0057(12) -0.0025(13)
C26 0.0326(15) 0.0397(16) 0.0221(13) -0.0021(12) 0.0101(11) -0.0045(12)
C27 0.0237(13) 0.0330(16) 0.0200(12) -0.0044(10) 0.0052(10) -0.0005(11)
C28 0.0286(14) 0.0342(15) 0.0177(13) -0.0012(10) 0.0062(11) -0.0033(11)
C29 0.0454(19) 0.050(2) 0.0345(17) -0.0035(14) 0.0078(14) 0.0022(15)
C30 0.0279(16) 0.0454(18) 0.0496(19) -0.0068(15) 0.0118(14) -0.0005(14)
N1 0.0225(11) 0.0370(13) 0.0204(11) -0.0015(9) 0.0057(9) -0.0004(9)
N2 0.0214(12) 0.0413(14) 0.0196(11) -0.0048(10) 0.0008(9) -0.0016(10)
N3 0.0202(11) 0.0396(14) 0.0202(11) -0.0015(9) 0.0062(9) -0.0009(10)
N4 0.0240(11) 0.0342(13) 0.0185(10) -0.0026(9) 0.0047(9) 0.0002(9)
N5 0.0255(12) 0.0376(13) 0.0194(11) -0.0030(9) 0.0031(9) -0.0017(10)
N6 0.0234(11) 0.0375(13) 0.0219(11) -0.0026(10) 0.0066(9) -0.0021(10)
Ni1 0.02157(18) 0.0350(2) 0.02033(18) -0.00360(15) 0.00516(12) -0.00189(15)
O1 0.0305(10) 0.0387(11) 0.0239(10) -0.0014(8) 0.0067(8) -0.0009(8)
O2 0.0309(11) 0.0499(14) 0.0211(10) -0.0021(10) -0.0002(8) -0.0012(10)
O3 0.0380(12) 0.0413(14) 0.0371(12) -0.0055(9) 0.0170(10) -0.0033(10)

loop_
_atom_type_symbol
_atom_type_description
_atom_type_scat_dispersion_real
_atom_type_scat_dispersion_imag
_atom_type_scat_source
C C 0.0033 0.0016 'International Tables Vol C Tables 4.2.6.8 and 6.1.1.4'
H H 0.0000 0.0000 'International Tables Vol C Tables 4.2.6.8 and 6.1.1.4'
N N 0.0061 0.0033 'International Tables Vol C Tables 4.2.6.8 and 6.1.1.4'
O O 0.0106 0.0060 'International Tables Vol C Tables 4.2.6.8 and 6.1.1.4'
Ni Ni 0.3393 1.1124 'International Tables Vol C Tables 4.2.6.8 and 6.1.1.4'

loop_
_geom_angle_atom_site_label_1
_geom_angle_atom_site_label_2
_geom_angle_atom_site_label_3
_geom_angle
_geom_angle_site_symmetry_1
_geom_angle_site_symmetry_3
_geom_angle_publ_flag
N6 C1 N1 131.2(2) . . ?
N6 C1 C2 120.3(2) . . ?
N1 C1 C2 107.4(2) . . ?
C7 C2 C3 121.0(3) . . ?
C7 C2 C1 107.4(2) . . ?
C3 C2 C1 131.5(3) . . ?
C2 C3 C4 117.2(3) . . ?
C5 C4 C3 121.3(3) . . ?
C6 C5 C4 121.7(3) . . ?
C5 C6 C7 116.8(3) . . ?
C2 C7 C6 122.0(2) . . ?
C2 C7 C8 105.5(2) . . ?
C6 C7 C8 132.5(2) . . ?
N2 C8 N1 124.4(2) . . ?
N2 C8 C7 122.9(2) . . ?
N1 C8 C7 112.7(2) . . ?
C10 C9 N2 113.3(2) . . ?
C10 C9 C14 124.8(2) . . ?
N2 C9 C14 121.7(2) . . ?
C11 C10 C9 120.0(2) . . ?
C12 C11 C10 118.7(2) . . ?
C11 C12 C13 119.9(3) . . ?
C12 C13 N3 112.9(2) . . ?
C12 C13 C14 124.8(2) . . ?
N3 C13 C14 122.3(2) . . ?
C13 C14 C9 111.4(2) . . ?
C13 C14 Ni1 123.78(19) . . ?
C9 C14 Ni1 124.28(19) . . ?
N3 C15 N4 124.9(2) . . ?
N3 C15 C16 122.3(2) . . ?
N4 C15 C16 112.7(2) . . ?
C17 C16 C21 121.9(2) . . ?
C17 C16 C15 132.9(2) . . ?
C21 C16 C15 105.2(2) . . ?
C16 C17 C18 117.0(2) . . ?
C19 C18 C17 121.2(3) . . ?
C18 C19 C20 121.3(3) . . ?
C21 C20 C19 117.7(3) . . ?
C20 C21 C16 120.7(2) . . ?
C20 C21 C22 131.9(2) . . ?
C16 C21 C22 107.1(2) . . ?
N5 C22 N4 131.4(2) . . ?
N5 C22 C21 119.6(2) . . ?
N4 C22 C21 108.3(2) . . ?
C24 C23 C28 119.8(2) . . ?
C24 C23 N5 117.9(2) . . ?
C28 C23 N5 122.3(2) . . ?
C25 C24 C23 121.0(3) . . ?
C24 C25 C26 119.7(3) . . ?
C25 C26 C27 120.3(3) . . ?
C26 C27 N6 118.7(2) . . ?
C26 C27 C28 120.2(2) . . ?
N6 C27 C28 121.1(2) . . ?
O1 C28 C23 121.4(2) . . ?
O1 C28 C27 119.6(2) . . ?
C23 C28 C27 118.9(2) . . ?
C8 N1 C1 105.8(2) . . ?
C8 N1 Ni1 125.69(18) . . ?
C1 N1 Ni1 127.68(17) . . ?
C8 N2 C9 127.7(2) . . ?
C15 N3 C13 127.6(2) . . ?
C15 N4 C22 106.1(2) . . ?
C15 N4 Ni1 124.97(17) . . ?
C22 N4 Ni1 128.49(17) . . ?
C22 N5 C23 124.3(2) . . ?
C1 N6 C27 123.7(2) . . ?
O1 Ni1 N1 85.82(9) . . ?
O1 Ni1 C14 164.59(10) . . ?
N1 Ni1 C14 94.30(10) . . ?
O1 Ni1 N4 87.05(8) . . ?
N1 Ni1 N4 170.23(9) . . ?
C14 Ni1 N4 94.35(10) . . ?
C28 O1 Ni1 102.44(16) . . ?

loop_
_geom_bond_atom_site_label_1
_geom_bond_atom_site_label_2
_geom_bond_distance
_geom_bond_site_symmetry_2
_geom_bond_publ_flag
C1 N6 1.279(3) . ?
C1 N1 1.448(3) . ?
C1 C2 1.483(4) . ?
C2 C7 1.386(4) . ?
C2 C3 1.391(4) . ?
C3 C4 1.392(4) . ?
C4 C5 1.388(4) . ?
C5 C6 1.385(4) . ?
C6 C7 1.388(4) . ?
C7 C8 1.471(4) . ?
C8 N2 1.320(3) . ?
C8 N1 1.342(3) . ?
C9 C10 1.397(4) . ?
C9 N2 1.411(3) . ?
C9 C14 1.420(3) . ?
C10 C11 1.380(4) . ?
C11 C12 1.379(4) . ?
C12 C13 1.403(4) . ?
C13 N3 1.412(3) . ?
C13 C14 1.412(4) . ?
C14 Ni1 1.910(3) . ?
C15 N3 1.315(3) . ?
C15 N4 1.346(3) . ?
C15 C16 1.478(3) . ?
C16 C17 1.385(4) . ?
C16 C21 1.396(4) . ?
C17 C18 1.395(4) . ?
C18 C19 1.388(4) . ?
C19 C20 1.391(4) . ?
C20 C21 1.384(4) . ?
C21 C22 1.485(4) . ?
C22 N5 1.289(3) . ?
C22 N4 1.433(3) . ?
C23 C24 1.397(4) . ?
C23 C28 1.405(4) . ?
C23 N5 1.411(3) . ?
C24 C25 1.383(4) . ?
C25 C26 1.391(4) . ?
C26 C27 1.397(4) . ?
C27 N6 1.405(3) . ?
C27 C28 1.408(4) . ?
C28 O1 1.342(3) . ?
C29 O2 1.426(4) . ?
C30 O3 1.400(4) . ?
N1 Ni1 1.910(2) . ?
N4 Ni1 1.919(2) . ?
Ni1 O1 1.9070(19) . ?
